data_7038991
loop_
_publ_author_name
'Liu, Ya-Hong'
'Li, Ang'
'Shao, Jia'
'Xie, Cheng-Zhi'
'Song, Xue-Qing'
'Bao, Wei-Guo'
'Xu, Jing-Yuan'

_publ_section_title
;
 Four Cu(ii) complexes based on antitumor chelators: synthesis, structure,
 DNA binding/damage, HSA interaction and enhanced cytotoxicity.
;
_journal_issue 19
_journal_name_full 'Dalton transactions (Cambridge, England : 2003)'
_journal_page_first 8036
_journal_page_last 8049
_journal_paper_doi 10.1039/c6dt00451b
_journal_volume 45
_journal_year 2016
_chemical_formula_sum 'C13 H11 Br Cu N4 S'
_chemical_formula_weight 398.77
_chemical_name_systematic
; 
 ? 
;
_space_group_IT_number 15
_symmetry_cell_setting monoclinic
_symmetry_space_group_name_Hall '-C 2yc'
_symmetry_space_group_name_H-M 'C 1 2/c 1'
_atom_sites_solution_hydrogens geom
_atom_sites_solution_primary direct
_atom_sites_solution_secondary difmap
_audit_creation_method SHELXL-97
_audit_update_record
;
2015-06-14 deposited with the CCDC.
2016-04-13 downloaded from the CCDC.
;
_cell_angle_alpha 90.00
_cell_angle_beta 105.23(3)
_cell_angle_gamma 90.00
_cell_formula_units_Z 8
_cell_length_a 11.090(2)
_cell_length_b 22.323(5)
_cell_length_c 12.146(2)
_cell_measurement_temperature 293(2)
_cell_volume 2901.3(10)
_computing_cell_refinement 'Bruker XSCANS'
_computing_data_collection 'Bruker XSCANS'
_computing_data_reduction 'Bruker SHELXTL'
_computing_molecular_graphics 'Bruker SHELXTL'
_computing_publication_material 'Bruker SHELXTL'
_computing_structure_refinement 'SHELXL-97 (Sheldrick, 1997)'
_computing_structure_solution 'SHELXS-97 (Sheldrick, 1990)'
_diffrn_ambient_temperature 293(2)
_diffrn_measured_fraction_theta_full 0.993
_diffrn_measured_fraction_theta_max 0.993
_diffrn_measurement_device_type 'Bruker P4'
_diffrn_measurement_method '\w scans'
_diffrn_radiation_monochromator graphite
_diffrn_radiation_source 'fine-focus sealed tube'
_diffrn_radiation_type MoK\a
_diffrn_radiation_wavelength 0.71073
_diffrn_reflns_av_R_equivalents 0.1206
_diffrn_reflns_av_sigmaI/netI 0.1642
_diffrn_reflns_limit_h_max 14
_diffrn_reflns_limit_h_min -13
_diffrn_reflns_limit_k_max 29
_diffrn_reflns_limit_k_min -29
_diffrn_reflns_limit_l_max 15
_diffrn_reflns_limit_l_min -16
_diffrn_reflns_number 14843
_diffrn_reflns_theta_full 27.94
_diffrn_reflns_theta_max 27.94
_diffrn_reflns_theta_min 1.82
_exptl_absorpt_coefficient_mu 4.397
_exptl_absorpt_correction_T_max 0.6205
_exptl_absorpt_correction_T_min 0.4734
_exptl_absorpt_correction_type none
_exptl_crystal_density_diffrn 1.826
_exptl_crystal_density_method 'not measured'
_exptl_crystal_F_000 1576
_exptl_crystal_size_max 0.20
_exptl_crystal_size_mid 0.15
_exptl_crystal_size_min 0.12
_refine_diff_density_max 1.156
_refine_diff_density_min -1.041
_refine_diff_density_rms 0.165
_refine_ls_extinction_coef 0.0076(2)
_refine_ls_extinction_expression Fc^*^=kFc[1+0.001xFc^2^\l^3^/sin(2\q)]^-1/4^
_refine_ls_extinction_method SHELXL
_refine_ls_goodness_of_fit_ref 0.778
_refine_ls_hydrogen_treatment mixed
_refine_ls_matrix_type full
_refine_ls_number_parameters 182
_refine_ls_number_reflns 3480
_refine_ls_number_restraints 0
_refine_ls_restrained_S_all 0.778
_refine_ls_R_factor_all 0.0938
_refine_ls_R_factor_gt 0.0482
_refine_ls_shift/su_max 0.000
_refine_ls_shift/su_mean 0.000
_refine_ls_structure_factor_coef Fsqd
_refine_ls_weighting_details 'calc w=1/[\s^2^(Fo^2^)+(0.0375P)^2^+0.0000P] where P=(Fo^2^+2Fc^2^)/3'
_refine_ls_weighting_scheme calc
_refine_ls_wR_factor_gt 0.0969
_refine_ls_wR_factor_ref 0.1134
_reflns_number_gt 1351
_reflns_number_total 3480
_reflns_threshold_expression >2sigma(I)
_cod_data_source_file c6dt00451b2.cif
_cod_data_source_block 1
_cod_depositor_comments
;
The following automatic conversions were performed:

'_symmetry_cell_setting' value 'Monoclinic' changed to 'monoclinic'
according to
/usr/data/users/saulius/crontab/automatic-downloads/rss-feeds/RSC/lib/dictionaries/cif_core.dic
dictionary named 'cif_core.dic' version 2.4.2 from 2011-04-26.

Automatic conversion script
Id: cif_fix_values 4268 2015-11-12 08:31:59Z antanas 

 Adding full bibliography for 7038988--7038991.cif.
;
_cod_original_sg_symbol_H-M C2/c
_cod_database_code 7038991

loop_
_symmetry_equiv_pos_as_xyz
'x, y, z'
'-x, y, -z+1/2'
'x+1/2, y+1/2, z'
'-x+1/2, y+1/2, -z+1/2'
'-x, -y, -z'
'x, -y, z-1/2'
'-x+1/2, -y+1/2, -z'
'x+1/2, -y+1/2, z-1/2'

loop_
_atom_site_label
_atom_site_type_symbol
_atom_site_fract_x
_atom_site_fract_y
_atom_site_fract_z
_atom_site_U_iso_or_equiv
_atom_site_adp_type
_atom_site_occupancy
_atom_site_symmetry_multiplicity
_atom_site_calc_flag
_atom_site_refinement_flags
Br1 Br 0.39866(5) 0.30496(2) 0.06053(5) 0.0382(2) Uani 1 1 d .
Cu1 Cu 0.38709(6) 0.19915(2) 0.08440(5) 0.0291(2) Uani 1 1 d .
S1 S 0.49136(15) 0.17486(6) -0.04273(14) 0.0448(5) Uani 1 1 d .
N1 N 0.3040(4) 0.19755(16) 0.2134(4) 0.0281(11) Uani 1 1 d .
C6 C 0.3074(4) 0.0935(2) 0.1679(4) 0.0226(12) Uani 1 1 d .
N2 N 0.3775(4) 0.11140(15) 0.1057(3) 0.0248(10) Uani 1 1 d .
N3 N 0.4310(4) 0.07083(16) 0.0485(3) 0.0238(10) Uani 1 1 d .
C7 C 0.2587(4) 0.03219(19) 0.1695(4) 0.0205(11) Uani 1 1 d .
N4 N 0.5547(4) 0.06401(17) -0.0756(3) 0.0402(13) Uani 1 1 d .
H4A H 0.5568 0.0257 -0.0672 0.048 Uiso 1 1 calc R
H4B H 0.5939 0.0806 -0.1200 0.048 Uiso 1 1 calc R
C12 C 0.1824(5) 0.0081(2) 0.0706(4) 0.0281(13) Uani 1 1 d .
H12A H 0.1672 0.0301 0.0033 0.034 Uiso 1 1 calc R
C3 C 0.1533(6) 0.1834(3) 0.3590(5) 0.0563(19) Uani 1 1 d .
H3B H 0.1033 0.1787 0.4090 0.068 Uiso 1 1 calc R
C13 C 0.4904(5) 0.0979(2) -0.0194(4) 0.0299(13) Uani 1 1 d .
C5 C 0.2634(5) 0.1426(2) 0.2309(4) 0.0268(13) Uani 1 1 d .
C4 C 0.1859(5) 0.1339(2) 0.3034(5) 0.0378(15) Uani 1 1 d .
H4C H 0.1567 0.0959 0.3144 0.045 Uiso 1 1 calc R
C8 C 0.2813(5) -0.0023(2) 0.2679(4) 0.0359(15) Uani 1 1 d .
H8A H 0.3323 0.0128 0.3355 0.043 Uiso 1 1 calc R
C1 C 0.2711(6) 0.2448(2) 0.2664(5) 0.0409(16) Uani 1 1 d .
H1A H 0.2999 0.2826 0.2538 0.049 Uiso 1 1 calc R
C9 C 0.2297(5) -0.0587(2) 0.2678(5) 0.0431(16) Uani 1 1 d .
H9A H 0.2469 -0.0813 0.3345 0.052 Uiso 1 1 calc R
C10 C 0.1525(5) -0.0816(2) 0.1684(5) 0.0455(16) Uani 1 1 d .
H10A H 0.1172 -0.1193 0.1684 0.055 Uiso 1 1 calc R
C11 C 0.1276(5) -0.0483(2) 0.0687(5) 0.0398(15) Uani 1 1 d .
H11A H 0.0752 -0.0633 0.0017 0.048 Uiso 1 1 calc R
C2 C 0.1950(6) 0.2387(3) 0.3398(5) 0.0522(19) Uani 1 1 d .
H2A H 0.1726 0.2721 0.3757 0.063 Uiso 1 1 calc R

loop_
_atom_site_aniso_label
_atom_site_aniso_U_11
_atom_site_aniso_U_22
_atom_site_aniso_U_33
_atom_site_aniso_U_23
_atom_site_aniso_U_13
_atom_site_aniso_U_12
Br1 0.0414(4) 0.0180(3) 0.0537(5) -0.0007(2) 0.0097(3) -0.0045(2)
Cu1 0.0341(5) 0.0153(4) 0.0424(5) 0.0000(3) 0.0181(4) 0.0007(3)
S1 0.0558(11) 0.0228(7) 0.0723(12) 0.0066(7) 0.0461(9) 0.0011(7)
N1 0.032(3) 0.021(2) 0.038(3) -0.0029(19) 0.020(2) 0.0021(19)
C6 0.019(3) 0.020(3) 0.028(3) 0.000(2) 0.004(2) 0.004(2)
N2 0.030(3) 0.013(2) 0.033(3) -0.0007(18) 0.011(2) 0.0010(18)
N3 0.026(3) 0.020(2) 0.031(3) 0.0003(18) 0.017(2) 0.0033(17)
C7 0.020(3) 0.019(3) 0.025(3) -0.002(2) 0.010(2) 0.001(2)
N4 0.053(3) 0.027(3) 0.058(3) 0.006(2) 0.044(3) 0.008(2)
C12 0.027(3) 0.030(3) 0.025(3) 0.004(2) 0.002(3) 0.002(2)
C3 0.077(6) 0.048(4) 0.058(5) -0.006(3) 0.044(4) 0.010(4)
C13 0.029(3) 0.023(3) 0.042(4) -0.003(2) 0.017(3) 0.008(2)
C5 0.031(3) 0.022(3) 0.033(3) 0.004(2) 0.017(3) 0.005(2)
C4 0.045(4) 0.029(3) 0.050(4) 0.000(3) 0.032(3) 0.001(3)
C8 0.048(4) 0.027(3) 0.031(4) 0.001(3) 0.009(3) -0.005(3)
C1 0.055(4) 0.024(3) 0.046(4) -0.010(3) 0.017(3) 0.007(3)
C9 0.046(4) 0.032(3) 0.050(4) 0.015(3) 0.010(3) -0.003(3)
C10 0.047(4) 0.022(3) 0.064(5) 0.002(3) 0.008(4) -0.006(3)
C11 0.030(4) 0.036(3) 0.047(4) -0.015(3) 0.001(3) -0.007(3)
C2 0.070(5) 0.040(4) 0.059(5) -0.012(3) 0.038(4) 0.010(3)

loop_
_atom_type_symbol
_atom_type_description
_atom_type_scat_dispersion_real
_atom_type_scat_dispersion_imag
_atom_type_scat_source
C C 0.0033 0.0016 'International Tables Vol C Tables 4.2.6.8 and 6.1.1.4'
H H 0.0000 0.0000 'International Tables Vol C Tables 4.2.6.8 and 6.1.1.4'
N N 0.0061 0.0033 'International Tables Vol C Tables 4.2.6.8 and 6.1.1.4'
S S 0.1246 0.1234 'International Tables Vol C Tables 4.2.6.8 and 6.1.1.4'
Br Br -0.2901 2.4595 'International Tables Vol C Tables 4.2.6.8 and 6.1.1.4'
Cu Cu 0.3201 1.2651 'International Tables Vol C Tables 4.2.6.8 and 6.1.1.4'

loop_
_geom_angle_atom_site_label_1
_geom_angle_atom_site_label_2
_geom_angle_atom_site_label_3
_geom_angle
N2 Cu1 N1 80.21(16)
N2 Cu1 S1 84.57(13)
N1 Cu1 S1 164.12(11)
N2 Cu1 Br1 179.47(12)
N1 Cu1 Br1 99.32(11)
S1 Cu1 Br1 95.88(4)
C13 S1 Cu1 95.80(18)
C1 N1 C5 120.0(5)
C1 N1 Cu1 126.9(4)
C5 N1 Cu1 112.3(3)
N2 C6 C7 125.3(4)
N2 C6 C5 113.9(4)
C7 C6 C5 120.4(4)
C6 N2 N3 120.3(4)
C6 N2 Cu1 116.5(3)
N3 N2 Cu1 122.9(3)
C13 N3 N2 111.5(4)
C12 C7 C8 117.5(4)
C12 C7 C6 119.5(4)
C8 C7 C6 122.9(4)
C13 N4 H4A 120.0
C13 N4 H4B 120.0
H4A N4 H4B 120.0
C7 C12 C11 122.0(5)
C7 C12 H12A 119.0
C11 C12 H12A 119.0
C2 C3 C4 119.6(6)
C2 C3 H3B 120.2
C4 C3 H3B 120.2
N3 C13 N4 118.5(4)
N3 C13 S1 125.0(4)
N4 C13 S1 116.5(4)
N1 C5 C4 120.9(4)
N1 C5 C6 114.9(4)
C4 C5 C6 124.2(5)
C3 C4 C5 118.6(5)
C3 C4 H4C 120.7
C5 C4 H4C 120.7
C9 C8 C7 121.6(5)
C9 C8 H8A 119.2
C7 C8 H8A 119.2
N1 C1 C2 121.5(5)
N1 C1 H1A 119.2
C2 C1 H1A 119.2
C10 C9 C8 119.9(5)
C10 C9 H9A 120.1
C8 C9 H9A 120.1
C11 C10 C9 120.1(5)
C11 C10 H10A 119.9
C9 C10 H10A 119.9
C10 C11 C12 118.9(5)
C10 C11 H11A 120.5
C12 C11 H11A 120.5
C3 C2 C1 119.4(5)
C3 C2 H2A 120.3
C1 C2 H2A 120.3

loop_
_geom_bond_atom_site_label_1
_geom_bond_atom_site_label_2
_geom_bond_distance
Br1 Cu1 2.3873(8)
Cu1 N2 1.982(3)
Cu1 N1 2.016(4)
Cu1 S1 2.2257(16)
S1 C13 1.742(5)
N1 C1 1.335(5)
N1 C5 1.344(6)
C6 N2 1.282(6)
C6 C7 1.474(6)
C6 C5 1.489(6)
N2 N3 1.368(5)
N3 C13 1.329(6)
C7 C12 1.385(6)
C7 C8 1.388(6)
N4 C13 1.342(6)
N4 H4A 0.8600
N4 H4B 0.8600
C12 C11 1.394(6)
C12 H12A 0.9300
C3 C2 1.358(7)
C3 C4 1.391(6)
C3 H3B 0.9300
C5 C4 1.396(7)
C4 H4C 0.9300
C8 C9 1.383(6)
C8 H8A 0.9300
C1 C2 1.386(7)
C1 H1A 0.9300
C9 C10 1.380(7)
C9 H9A 0.9300
C10 C11 1.385(7)
C10 H10A 0.9300
C11 H11A 0.9300
C2 H2A 0.9300
